data_4345208
loop_
_publ_author_name
'Rosenzweig, Michael W.'
'Heinemann, Frank W.'
'Maron, Laurent'
'Meyer, Karsten'

_publ_section_title
;
 Molecular and Electronic Structures of Eight-Coordinate Uranium
 Bipyridine Complexes: A Rare Example of a Bipy(2-) Ligand Coordinated to
 a U(4+) Ion.
;
_journal_issue 5
_journal_name_full 'Inorganic chemistry'
_journal_page_first 2792
_journal_page_last 2800
_journal_paper_doi 10.1021/acs.inorgchem.6b02954
_journal_volume 56
_journal_year 2017
_chemical_formula_moiety 'C79 H104 N5 O3 U, 2(C4 H10 O2)'
_chemical_formula_sum 'C87 H124 N5 O7 U'
_chemical_formula_weight 1589.93
_chemical_name_systematic
;
 ? 
;
_space_group_crystal_system triclinic
_space_group_IT_number 2
_space_group_name_Hall '-P 1'
_space_group_name_H-M_alt 'P -1'
_symmetry_space_group_name_Hall '-P 1'
_symmetry_space_group_name_H-M 'P -1'
_atom_sites_solution_hydrogens geom
_audit_creation_date 2016-12-01
_audit_creation_method
;
Olex2 1.2
(compiled 2016.11.24 svn.r3356 for OlexSys, GUI svn.r5267)
;
_cell_angle_alpha 84.638(4)
_cell_angle_beta 67.832(3)
_cell_angle_gamma 89.539(4)
_cell_formula_units_Z 2
_cell_length_a 14.7489(11)
_cell_length_b 15.1110(12)
_cell_length_c 18.6349(14)
_cell_measurement_reflns_used 9977
_cell_measurement_temperature 100(2)
_cell_measurement_theta_max 27.57
_cell_measurement_theta_min 2.61
_cell_volume 3827.7(5)
_computing_cell_refinement 'Bruker SAINT'
_computing_data_collection 'Bruker APEX2'
_computing_data_reduction 'Bruker SAINT'
_computing_molecular_graphics 'SHELXTL 6.12 (Bruker AXS, 2002)'
_computing_publication_material 'Olex2 (Dolomanov et al., 2009)'
_computing_structure_refinement 'SHELXL-2014/6 (Sheldrick, 2008)'
_computing_structure_solution 'SHELXTL 6.12 (Bruker AXS, 2002)'
_diffrn_ambient_temperature 100.15
_diffrn_detector_area_resol_mean 83.33
_diffrn_measured_fraction_theta_full 0.993
_diffrn_measured_fraction_theta_max 0.977
_diffrn_measurement_device_type 'Bruker Smart APEX II'
_diffrn_measurement_method '\f and \w scans'
_diffrn_radiation_monochromator graphite
_diffrn_radiation_source 'fine-focus sealed tube'
_diffrn_radiation_type MoK\a
_diffrn_radiation_wavelength 0.71073
_diffrn_reflns_av_R_equivalents 0.0346
_diffrn_reflns_av_unetI/netI 0.0255
_diffrn_reflns_Laue_measured_fraction_full 0.993
_diffrn_reflns_Laue_measured_fraction_max 0.977
_diffrn_reflns_limit_h_max 19
_diffrn_reflns_limit_h_min -19
_diffrn_reflns_limit_k_max 19
_diffrn_reflns_limit_k_min -19
_diffrn_reflns_limit_l_max 24
_diffrn_reflns_limit_l_min -23
_diffrn_reflns_number 99073
_diffrn_reflns_point_group_measured_fraction_full 0.993
_diffrn_reflns_point_group_measured_fraction_max 0.977
_diffrn_reflns_theta_full 26.000
_diffrn_reflns_theta_max 27.659
_diffrn_reflns_theta_min 1.985
_diffrn_standards_number 0
_exptl_absorpt_coefficient_mu 2.179
_exptl_absorpt_correction_T_max 0.5630
_exptl_absorpt_correction_T_min 0.4348
_exptl_absorpt_correction_type multi-scan
_exptl_absorpt_process_details
;
SADABS-2008/1 (Bruker,2008) was used for absorption correction.
wR2(int) was 0.0665 before and 0.0431 after correction.
The Ratio of minimum to maximum transmission is 0.7723.
The \l/2 correction factor is 0.0015.
;
_exptl_crystal_colour brown
_exptl_crystal_colour_primary brown
_exptl_crystal_density_diffrn 1.380
_exptl_crystal_density_method 'not measured'
_exptl_crystal_description block
_exptl_crystal_F_000 1658
_exptl_crystal_size_max 0.5
_exptl_crystal_size_mid 0.32
_exptl_crystal_size_min 0.25
_refine_diff_density_max 2.276
_refine_diff_density_min -1.698
_refine_diff_density_rms 0.092
_refine_ls_extinction_method none
_refine_ls_goodness_of_fit_ref 1.156
_refine_ls_hydrogen_treatment constr
_refine_ls_matrix_type full
_refine_ls_number_parameters 1086
_refine_ls_number_reflns 17475
_refine_ls_number_restraints 713
_refine_ls_restrained_S_all 1.244
_refine_ls_R_factor_all 0.0353
_refine_ls_R_factor_gt 0.0323
_refine_ls_shift/su_max 0.002
_refine_ls_shift/su_mean 0.000
_refine_ls_structure_factor_coef Fsqd
_refine_ls_weighting_details 'w=1/[\s^2^(Fo^2^)+(0.0233P)^2^+9.1675P] where P=(Fo^2^+2Fc^2^)/3'
_refine_ls_weighting_scheme calc
_refine_ls_wR_factor_gt 0.0755
_refine_ls_wR_factor_ref 0.0766
_reflns_Friedel_coverage 0.000
_reflns_number_gt 16546
_reflns_number_total 17475
_reflns_threshold_expression 'I > 2\s(I)'
_cod_data_source_file ic6b02954_si_002.cif
_cod_data_source_block mr1304
_cod_depositor_comments 'Adding full bibliography for 4345208--4345209.cif.'
_cod_database_code 4345208
_shelxl_version_number 2014/6
_shelx_space_group_comment
;
The symmetry employed for this shelxl refinement is uniquely defined
by the following loop, which should always be used as a source of
symmetry information in preference to the above space-group names.
They are only intended as comments.
;
_shelx_estimated_absorpt_t_max 0.612
_shelx_estimated_absorpt_t_min 0.409
_olex2_refinement_description
;
1. Fixed Uiso
 At 1.2 times of:
  All C(H) groups, All C(H,H) groups
 At 1.5 times of:
  All C(H,H,H) groups
2. Uiso/Uaniso restraints and constraints
C101 \\sim O102 \\sim C103 \\sim C104 \\sim O105 \\sim C106 \\sim C111 \\sim
O112 \\sim C113 \\sim C114 \\sim O115 \\sim C116 \\sim C121 \\sim O122 \\sim
C123 \\sim C124 \\sim O125 \\sim C126: within 2A with sigma of 0.003 and sigma
for terminal atoms of 0.006
C201 \\sim O202 \\sim C203 \\sim C204 \\sim O205 \\sim C206 \\sim C211 \\sim
O212 \\sim C213 \\sim C214 \\sim O215 \\sim C216: within 2A with sigma of 0.005
and sigma for terminal atoms of 0.01
Uanis(C116) \\sim Ueq, Uanis(C126) \\sim Ueq: with sigma of 0.002 and sigma for
terminal atoms of 0.004
3. Same fragment restrains
{C101, O102, C103, C104, O105, C106} sigma for 1-2: 0.02, 1-3: 0.04
{C116, O115, C114, C113, O112, C111} sigma for 1-2: 0.02, 1-3: 0.04
as
{C111, O112, C113, C114, O115, C116}
{C101, O102, C103, C104, O105, C106} sigma for 1-2: 0.02, 1-3: 0.04
{C126, O125, C124, C123, O122, C121} sigma for 1-2: 0.02, 1-3: 0.04
as
{C121, O122, C123, C124, O125, C126}
{C101, O102, C103, C104, O105, C106} sigma for 1-2: 0.02, 1-3: 0.04
{C206, O205, C204, C203, O202, C201} sigma for 1-2: 0.02, 1-3: 0.04
as
{C201, O202, C203, C204, O205, C206}
{C101, O102, C103, C104, O105, C106} sigma for 1-2: 0.02, 1-3: 0.04
as
{C211, O212, C213, C214, O215, C216}
4. Others
 1*[Sof(C101)+Sof(H10A)+Sof(H10B)+Sof(H10C)+Sof(O102)+Sof(C103)+Sof(H10D)+
 Sof(H10E)+Sof(C104)+Sof(H10F)+Sof(H10G)+Sof(O105)+Sof(C106)+Sof(H10H)+
 Sof(H10I)+Sof(H10J)]+1*[Sof(C111)+Sof(H11A)+Sof(H11B)+Sof(H11C)+Sof(O112)+
 Sof(C113)+Sof(H11D)+Sof(H11E)+Sof(C114)+Sof(H11F)+Sof(H11G)+Sof(O115)+
 Sof(C116)+Sof(H11H)+Sof(H11I)+Sof(H11J)]+1*[Sof(C121)+Sof(H12A)+Sof(H12B)+
 Sof(H12C)+Sof(O122)+Sof(C123)+Sof(H12D)+Sof(H12E)+Sof(C124)+Sof(H12F)+
 Sof(H12G)+Sof(O125)+Sof(C126)+Sof(H12H)+Sof(H12I)+Sof(H12J)]=1 with esd of
 0.0001
 Sof(C101)=Sof(H10A)=Sof(H10B)=Sof(H10C)=Sof(O102)=Sof(C103)=Sof(H10D)=
 Sof(H10E)=Sof(C104)=Sof(H10F)=Sof(H10G)=Sof(O105)=Sof(C106)=Sof(H10H)=
 Sof(H10I)=Sof(H10J)=FVAR(1)
 Sof(C111)=Sof(H11A)=Sof(H11B)=Sof(H11C)=Sof(O112)=Sof(C113)=Sof(H11D)=
 Sof(H11E)=Sof(C114)=Sof(H11F)=Sof(H11G)=Sof(O115)=Sof(C116)=Sof(H11H)=
 Sof(H11I)=Sof(H11J)=FVAR(2)
 Sof(C121)=Sof(H12A)=Sof(H12B)=Sof(H12C)=Sof(O122)=Sof(C123)=Sof(H12D)=
 Sof(H12E)=Sof(C124)=Sof(H12F)=Sof(H12G)=Sof(O125)=Sof(C126)=Sof(H12H)=
 Sof(H12I)=Sof(H12J)=FVAR(3)
 Sof(C211)=Sof(H21C)=Sof(H21D)=Sof(H21E)=Sof(O212)=Sof(C213)=Sof(H21F)=
 Sof(H21G)=Sof(C214)=Sof(H21H)=Sof(H21I)=Sof(O215)=Sof(C216)=Sof(H21J)=
 Sof(H21K)=Sof(H21L)=1-FVAR(4)
 Sof(C201)=Sof(H20C)=Sof(H20D)=Sof(H20E)=Sof(O202)=Sof(C203)=Sof(H20F)=
 Sof(H20G)=Sof(C204)=Sof(H20H)=Sof(H20I)=Sof(O205)=Sof(C206)=Sof(H20J)=
 Sof(H20K)=Sof(H20L)=FVAR(4)
5.a Ternary CH refined with riding coordinates:
 C15(H15), C16(H16), C17(H17), C36(H36), C37(H37), C38(H38), C57(H57),
 C58(H58), C59(H59)
5.b Secondary CH2 refined with riding coordinates:
 C1(H1A,H1B), C2(H2A,H2B), C3(H3A,H3B), C4(H4A,H4B), C5(H5A,H5B), C6(H6A,H6B),
 C7(H7A,H7B), C18(H18A,H18B), C19(H19A,H19B), C20(H20A,H20B), C21(H21A,H21B),
 C22(H22A,H22B), C23(H23A,H23B), C28(H28A,H28B), C39(H39A,H39B), C40(H40A,H40B),
  C41(H41A,H41B), C42(H42A,H42B), C43(H43A,H43B), C44(H44A,H44B), C49(H49A,
 H49B), C60(H60A,H60B), C61(H61A,H61B), C62(H62A,H62B), C63(H63A,H63B),
 C64(H64A,H64B), C65(H65A,H65B), C103(H10D,H10E), C104(H10F,H10G), C113(H11D,
 H11E), C114(H11F,H11G), C123(H12D,H12E), C124(H12F,H12G), C203(H20F,H20G),
 C204(H20H,H20I), C213(H21F,H21G), C214(H21H,H21I)
5.c Aromatic/amide H refined with riding coordinates:
 C11(H11), C13(H13), C32(H32), C34(H34), C53(H53), C55(H55), C70(H70),
 C71(H71), C72(H72), C73(H73), C76(H76), C77(H77), C78(H78), C79(H79)
5.d Idealised Me refined as rotating group:
 C25(H25A,H25B,H25C), C26(H26A,H26B,H26C), C27(H27A,H27B,H27C), C46(H46A,H46B,
 H46C), C47(H47A,H47B,H47C), C48(H48A,H48B,H48C), C67(H67A,H67B,H67C), C68(H68A,
 H68B,H68C), C69(H69A,H69B,H69C), C101(H10A,H10B,H10C), C106(H10H,H10I,H10J),
 C111(H11A,H11B,H11C), C116(H11H,H11I,H11J), C121(H12A,H12B,H12C), C126(H12H,
 H12I,H12J), C201(H20C,H20D,H20E), C206(H20J,H20K,H20L), C211(H21C,H21D,H21E),
 C216(H21J,H21K,H21L)
;
_olex2_submission_special_instructions 'No special instructions were received'

loop_
_space_group_symop_operation_xyz
'x, y, z'
'-x, -y, -z'

loop_
_atom_site_label
_atom_site_type_symbol
_atom_site_fract_x
_atom_site_fract_y
_atom_site_fract_z
_atom_site_U_iso_or_equiv
_atom_site_adp_type
_atom_site_occupancy
_atom_site_site_symmetry_order
_atom_site_calc_flag
_atom_site_refinement_flags_posn
_atom_site_refinement_flags_adp
_atom_site_refinement_flags_occupancy
_atom_site_disorder_assembly
_atom_site_disorder_group
U1 U 0.36782(2) 0.23071(2) 0.28238(2) 0.01461(4) Uani 1 1 d . . . . .
O1 O 0.27235(14) 0.14755(14) 0.38803(11) 0.0176(4) Uani 1 1 d . . . . .
O2 O 0.37889(14) 0.17334(14) 0.17540(12) 0.0180(4) Uani 1 1 d . . . . .
O3 O 0.50910(14) 0.29720(13) 0.20274(12) 0.0175(4) Uani 1 1 d . . . . .
N1 N 0.23031(18) 0.32950(17) 0.38251(15) 0.0191(5) Uani 1 1 d . . . . .
N2 N 0.18963(17) 0.23617(17) 0.26810(14) 0.0179(5) Uani 1 1 d . . . . .
N3 N 0.32593(18) 0.39071(17) 0.21769(15) 0.0199(5) Uani 1 1 d . . . . .
N4 N 0.47027(18) 0.10270(17) 0.29704(14) 0.0191(5) Uani 1 1 d . . . . .
N5 N 0.46127(18) 0.25041(18) 0.36827(14) 0.0196(5) Uani 1 1 d . . . . .
C1 C 0.1276(2) 0.3161(2) 0.38836(18) 0.0213(6) Uani 1 1 d . . . . .
H1A H 0.1074 0.3706 0.3652 0.026 Uiso 1 1 calc R . . . .
H1B H 0.0839 0.3071 0.4440 0.026 Uiso 1 1 calc R . . . .
C2 C 0.1140(2) 0.2374(2) 0.34790(17) 0.0201(6) Uani 1 1 d . . . . .
H2A H 0.1165 0.1817 0.3794 0.024 Uiso 1 1 calc R . . . .
H2B H 0.0484 0.2396 0.3448 0.024 Uiso 1 1 calc R . . . .
C3 C 0.1770(2) 0.3121(2) 0.21574(18) 0.0216(6) Uani 1 1 d . . . . .
H3A H 0.1281 0.3525 0.2475 0.026 Uiso 1 1 calc R . . . .
H3B H 0.1511 0.2890 0.1790 0.026 Uiso 1 1 calc R . . . .
C4 C 0.2717(2) 0.3644(2) 0.16976(18) 0.0212(6) Uani 1 1 d . . . . .
H4A H 0.3147 0.3282 0.1294 0.025 Uiso 1 1 calc R . . . .
H4B H 0.2567 0.4188 0.1428 0.025 Uiso 1 1 calc R . . . .
C5 C 0.2677(2) 0.4524(2) 0.27518(19) 0.0236(6) Uani 1 1 d . . . . .
H5A H 0.2004 0.4547 0.2756 0.028 Uiso 1 1 calc R . . . .
H5B H 0.2977 0.5130 0.2588 0.028 Uiso 1 1 calc R . . . .
C6 C 0.2627(2) 0.4237(2) 0.35673(19) 0.0235(6) Uani 1 1 d . . . . .
H6A H 0.3282 0.4325 0.3585 0.028 Uiso 1 1 calc R . . . .
H6B H 0.2167 0.4620 0.3934 0.028 Uiso 1 1 calc R . . . .
C7 C 0.2339(2) 0.3104(2) 0.46130(17) 0.0208(6) Uani 1 1 d . . . . .
H7A H 0.1963 0.3561 0.4945 0.025 Uiso 1 1 calc R . . . .
H7B H 0.3028 0.3168 0.4563 0.025 Uiso 1 1 calc R . . . .
C8 C 0.1947(2) 0.2201(2) 0.50242(17) 0.0189(6) Uani 1 1 d . . . . .
C9 C 0.2158(2) 0.1416(2) 0.46491(17) 0.0184(6) Uani 1 1 d . . . . .
C10 C 0.1753(2) 0.0594(2) 0.50936(17) 0.0189(6) Uani 1 1 d . . . . .
C11 C 0.1215(2) 0.0621(2) 0.58920(18) 0.0216(6) Uani 1 1 d . . . . .
H11 H 0.0952 0.0074 0.6193 0.026 Uiso 1 1 calc R . . . .
C12 C 0.1037(2) 0.1385(2) 0.62768(18) 0.0222(6) Uani 1 1 d . . . . .
C13 C 0.1405(2) 0.2177(2) 0.58212(18) 0.0214(6) Uani 1 1 d . . . . .
H13 H 0.1284 0.2719 0.6059 0.026 Uiso 1 1 calc R . . . .
C14 C 0.1906(2) -0.0303(2) 0.47520(17) 0.0192(6) Uani 1 1 d . . . . .
C15 C 0.3165(2) -0.1436(2) 0.41206(19) 0.0262(7) Uani 1 1 d . . . . .
H15 H 0.3876 -0.1571 0.3942 0.031 Uiso 1 1 calc R . . . .
C16 C 0.1757(3) -0.1180(2) 0.3700(2) 0.0351(9) Uani 1 1 d . . . . .
H16 H 0.1552 -0.1145 0.3245 0.042 Uiso 1 1 calc R . . . .
C17 C 0.1481(2) -0.1965(2) 0.5000(2) 0.0275(7) Uani 1 1 d . . . . .
H17 H 0.1090 -0.2444 0.5403 0.033 Uiso 1 1 calc R . . . .
C18 C 0.2993(2) -0.0545(2) 0.44749(18) 0.0216(6) Uani 1 1 d . . . . .
H18A H 0.3394 -0.0071 0.4081 0.026 Uiso 1 1 calc R . . . .
H18B H 0.3205 -0.0579 0.4921 0.026 Uiso 1 1 calc R . . . .
C19 C 0.1316(2) -0.1070(2) 0.5355(2) 0.0249(7) Uani 1 1 d . . . . .
H19A H 0.1518 -0.1111 0.5807 0.030 Uiso 1 1 calc R . . . .
H19B H 0.0610 -0.0940 0.5545 0.030 Uiso 1 1 calc R . . . .
C20 C 0.2848(3) -0.1381(2) 0.3430(2) 0.0332(8) Uani 1 1 d . . . . .
H20A H 0.2970 -0.1952 0.3193 0.040 Uiso 1 1 calc R . . . .
H20B H 0.3236 -0.0906 0.3031 0.040 Uiso 1 1 calc R . . . .
C21 C 0.1154(3) -0.1914(2) 0.4315(2) 0.0368(9) Uani 1 1 d . . . . .
H21A H 0.0449 -0.1781 0.4492 0.044 Uiso 1 1 calc R . . . .
H21B H 0.1251 -0.2491 0.4089 0.044 Uiso 1 1 calc R . . . .
C22 C 0.1575(3) -0.0288(2) 0.4060(2) 0.0297(7) Uani 1 1 d . . . . .
H22A H 0.0869 -0.0162 0.4239 0.036 Uiso 1 1 calc R . . . .
H22B H 0.1938 0.0195 0.3658 0.036 Uiso 1 1 calc R . . . .
C23 C 0.2569(2) -0.2174(2) 0.4730(2) 0.0257(7) Uani 1 1 d . . . . .
H23A H 0.2775 -0.2219 0.5179 0.031 Uiso 1 1 calc R . . . .
H23B H 0.2683 -0.2751 0.4503 0.031 Uiso 1 1 calc R . . . .
C24 C 0.0520(3) 0.1357(3) 0.71622(19) 0.0306(8) Uani 1 1 d . . . . .
C25 C -0.0103(3) 0.0507(3) 0.7515(2) 0.0407(10) Uani 1 1 d . . . . .
H25A H 0.0325 -0.0004 0.7454 0.061 Uiso 1 1 calc GR . . . .
H25B H -0.0551 0.0429 0.7247 0.061 Uiso 1 1 calc GR . . . .
H25C H -0.0482 0.0549 0.8070 0.061 Uiso 1 1 calc GR . . . .
C26 C -0.0163(3) 0.2145(3) 0.7390(2) 0.0382(9) Uani 1 1 d . . . . .
H26A H 0.0223 0.2703 0.7208 0.057 Uiso 1 1 calc GR . . . .
H26B H -0.0498 0.2103 0.7958 0.057 Uiso 1 1 calc GR . . . .
H26C H -0.0649 0.2129 0.7149 0.057 Uiso 1 1 calc GR . . . .
C27 C 0.1308(4) 0.1402(5) 0.7503(3) 0.0747(19) Uani 1 1 d . . . . .
H27A H 0.1671 0.1972 0.7318 0.112 Uiso 1 1 calc GR . . . .
H27B H 0.1759 0.0914 0.7336 0.112 Uiso 1 1 calc GR . . . .
H27C H 0.1000 0.1348 0.8072 0.112 Uiso 1 1 calc GR . . . .
C28 C 0.1776(2) 0.1487(2) 0.24082(17) 0.0191(6) Uani 1 1 d . . . . .
H28A H 0.1073 0.1382 0.2517 0.023 Uiso 1 1 calc R . . . .
H28B H 0.1977 0.1013 0.2717 0.023 Uiso 1 1 calc R . . . .
C29 C 0.2347(2) 0.1407(2) 0.15600(17) 0.0183(6) Uani 1 1 d . . . . .
C30 C 0.3375(2) 0.15271(19) 0.12555(17) 0.0171(6) Uani 1 1 d . . . . .
C31 C 0.3908(2) 0.1458(2) 0.04511(17) 0.0179(6) Uani 1 1 d . . . . .
C32 C 0.3371(2) 0.1223(2) 0.00149(17) 0.0198(6) Uani 1 1 d . . . . .
H32 H 0.3722 0.1153 -0.0520 0.024 Uiso 1 1 calc R . . . .
C33 C 0.2360(2) 0.1084(2) 0.03073(17) 0.0193(6) Uani 1 1 d . . . . .
C34 C 0.1858(2) 0.1197(2) 0.10916(17) 0.0193(6) Uani 1 1 d . . . . .
H34 H 0.1164 0.1130 0.1309 0.023 Uiso 1 1 calc R . . . .
C35 C 0.5003(2) 0.1721(2) 0.00285(17) 0.0184(6) Uani 1 1 d . . . . .
C36 C 0.6718(2) 0.1661(2) 0.00348(18) 0.0218(6) Uani 1 1 d . . . . .
H36 H 0.7119 0.1405 0.0329 0.026 Uiso 1 1 calc R . . . .
C37 C 0.6163(2) 0.3072(2) -0.0461(2) 0.0272(7) Uani 1 1 d . . . . .
H37 H 0.6200 0.3736 -0.0492 0.033 Uiso 1 1 calc R . . . .
C38 C 0.6507(2) 0.1758(2) -0.12318(18) 0.0268(7) Uani 1 1 d . . . . .
H38 H 0.6763 0.1565 -0.1770 0.032 Uiso 1 1 calc R . . . .
C39 C 0.5651(2) 0.1329(2) 0.04587(17) 0.0196(6) Uani 1 1 d . . . . .
H39A H 0.5400 0.1505 0.0996 0.023 Uiso 1 1 calc R . . . .
H39B H 0.5619 0.0672 0.0490 0.023 Uiso 1 1 calc R . . . .
C40 C 0.5434(2) 0.1440(2) -0.08087(18) 0.0238(7) Uani 1 1 d . . . . .
H40A H 0.5391 0.0784 -0.0788 0.029 Uiso 1 1 calc R . . . .
H40B H 0.5042 0.1693 -0.1104 0.029 Uiso 1 1 calc R . . . .
C41 C 0.6774(2) 0.2678(2) -0.00113(19) 0.0252(7) Uani 1 1 d . . . . .
H41A H 0.6523 0.2872 0.0520 0.030 Uiso 1 1 calc R . . . .
H41B H 0.7464 0.2891 -0.0278 0.030 Uiso 1 1 calc R . . . .
C42 C 0.6564(2) 0.2773(2) -0.1280(2) 0.0308(8) Uani 1 1 d . . . . .
H42A H 0.7253 0.2987 -0.1555 0.037 Uiso 1 1 calc R . . . .
H42B H 0.6177 0.3031 -0.1578 0.037 Uiso 1 1 calc R . . . .
C43 C 0.5095(2) 0.2744(2) -0.00313(19) 0.0239(6) Uani 1 1 d . . . . .
H43A H 0.4691 0.3008 -0.0312 0.029 Uiso 1 1 calc R . . . .
H43B H 0.4842 0.2943 0.0498 0.029 Uiso 1 1 calc R . . . .
C44 C 0.7122(2) 0.1362(2) -0.07887(18) 0.0249(7) Uani 1 1 d . . . . .
H44A H 0.7814 0.1567 -0.1061 0.030 Uiso 1 1 calc R . . . .
H44B H 0.7093 0.0705 -0.0762 0.030 Uiso 1 1 calc R . . . .
C45 C 0.1794(2) 0.0845(2) -0.01927(18) 0.0212(6) Uani 1 1 d . . . . .
C46 C 0.2480(2) 0.0655(2) -0.10122(19) 0.0274(7) Uani 1 1 d . . . . .
H46A H 0.2853 0.1199 -0.1291 0.041 Uiso 1 1 calc GR . . . .
H46B H 0.2093 0.0452 -0.1296 0.041 Uiso 1 1 calc GR . . . .
H46C H 0.2934 0.0192 -0.0974 0.041 Uiso 1 1 calc GR . . . .
C47 C 0.1144(2) 0.1621(2) -0.02611(19) 0.0262(7) Uani 1 1 d . . . . .
H47A H 0.1556 0.2151 -0.0522 0.039 Uiso 1 1 calc GR . . . .
H47B H 0.0697 0.1743 0.0260 0.039 Uiso 1 1 calc GR . . . .
H47C H 0.0763 0.1464 -0.0565 0.039 Uiso 1 1 calc GR . . . .
C48 C 0.1141(2) 0.0008(2) 0.0187(2) 0.0267(7) Uani 1 1 d . . . . .
H48A H 0.1542 -0.0475 0.0281 0.040 Uiso 1 1 calc GR . . . .
H48B H 0.0831 -0.0170 -0.0160 0.040 Uiso 1 1 calc GR . . . .
H48C H 0.0635 0.0137 0.0683 0.040 Uiso 1 1 calc GR . . . .
C49 C 0.4185(2) 0.4384(2) 0.16367(18) 0.0212(6) Uani 1 1 d . . . . .
H49A H 0.4017 0.4974 0.1452 0.025 Uiso 1 1 calc R . . . .
H49B H 0.4480 0.4046 0.1177 0.025 Uiso 1 1 calc R . . . .
C50 C 0.4938(2) 0.4513(2) 0.19826(17) 0.0202(6) Uani 1 1 d . . . . .
C51 C 0.5469(2) 0.3760(2) 0.20798(17) 0.0180(6) Uani 1 1 d . . . . .
C52 C 0.6340(2) 0.38790(19) 0.22126(17) 0.0184(6) Uani 1 1 d . . . . .
C53 C 0.6532(2) 0.4737(2) 0.23591(18) 0.0213(6) Uani 1 1 d . . . . .
H53 H 0.7106 0.4828 0.2462 0.026 Uiso 1 1 calc R . . . .
C54 C 0.5944(2) 0.5468(2) 0.23654(18) 0.0236(6) Uani 1 1 d . . . . .
C55 C 0.5158(2) 0.5345(2) 0.21401(18) 0.0231(6) Uani 1 1 d . . . . .
H55 H 0.4770 0.5836 0.2094 0.028 Uiso 1 1 calc R . . . .
C56 C 0.7120(2) 0.3176(2) 0.21794(17) 0.0181(6) Uani 1 1 d . . . . .
C57 C 0.7647(2) 0.1574(2) 0.20546(19) 0.0225(6) Uani 1 1 d . . . . .
H57 H 0.7431 0.0966 0.2002 0.027 Uiso 1 1 calc R . . . .
C58 C 0.8183(2) 0.2483(2) 0.2875(2) 0.0257(7) Uani 1 1 d . . . . .
H58 H 0.8327 0.2475 0.3359 0.031 Uiso 1 1 calc R . . . .
C59 C 0.8876(2) 0.2795(2) 0.14146(19) 0.0247(7) Uani 1 1 d . . . . .
H59 H 0.9477 0.2990 0.0950 0.030 Uiso 1 1 calc R . . . .
C60 C 0.6825(2) 0.22294(19) 0.20921(18) 0.0192(6) Uani 1 1 d . . . . .
H60A H 0.6688 0.2233 0.1611 0.023 Uiso 1 1 calc R . . . .
H60B H 0.6219 0.2030 0.2540 0.023 Uiso 1 1 calc R . . . .
C61 C 0.8070(2) 0.3450(2) 0.14690(19) 0.0237(6) Uani 1 1 d . . . . .
H61A H 0.7933 0.3477 0.0987 0.028 Uiso 1 1 calc R . . . .
H61B H 0.8295 0.4051 0.1515 0.028 Uiso 1 1 calc R . . . .
C62 C 0.7859(2) 0.1550(2) 0.2798(2) 0.0259(7) Uani 1 1 d . . . . .
H62A H 0.7264 0.1352 0.3256 0.031 Uiso 1 1 calc R . . . .
H62B H 0.8383 0.1126 0.2774 0.031 Uiso 1 1 calc R . . . .
C63 C 0.9107(2) 0.2784(2) 0.2163(2) 0.0307(8) Uani 1 1 d . . . . .
H63A H 0.9642 0.2371 0.2132 0.037 Uiso 1 1 calc R . . . .
H63B H 0.9323 0.3386 0.2213 0.037 Uiso 1 1 calc R . . . .
C64 C 0.7358(2) 0.3132(2) 0.29224(18) 0.0221(6) Uani 1 1 d . . . . .
H64A H 0.7559 0.3732 0.2990 0.026 Uiso 1 1 calc R . . . .
H64B H 0.6763 0.2937 0.3382 0.026 Uiso 1 1 calc R . . . .
C65 C 0.8575(2) 0.1861(2) 0.1348(2) 0.0277(7) Uani 1 1 d . . . . .
H65A H 0.9107 0.1449 0.1327 0.033 Uiso 1 1 calc R . . . .
H65B H 0.8448 0.1846 0.0863 0.033 Uiso 1 1 calc R . . . .
C66 C 0.6202(3) 0.6364(2) 0.2571(2) 0.0325(8) Uani 1 1 d . . . . .
C67 C 0.6406(4) 0.6242(3) 0.3318(3) 0.0464(10) Uani 1 1 d . . . . .
H67A H 0.6969 0.5860 0.3240 0.070 Uiso 1 1 calc GR . . . .
H67B H 0.5830 0.5965 0.3742 0.070 Uiso 1 1 calc GR . . . .
H67C H 0.6551 0.6823 0.3450 0.070 Uiso 1 1 calc GR . . . .
C68 C 0.7108(4) 0.6769(3) 0.1905(3) 0.0676(16) Uani 1 1 d . . . . .
H68A H 0.7664 0.6382 0.1842 0.101 Uiso 1 1 calc GR . . . .
H68B H 0.7260 0.7356 0.2022 0.101 Uiso 1 1 calc GR . . . .
H68C H 0.6983 0.6831 0.1423 0.101 Uiso 1 1 calc GR . . . .
C69 C 0.5369(4) 0.7018(3) 0.2701(4) 0.0619(15) Uani 1 1 d . . . . .
H69A H 0.5264 0.7155 0.2215 0.093 Uiso 1 1 calc GR . . . .
H69B H 0.5544 0.7566 0.2868 0.093 Uiso 1 1 calc GR . . . .
H69C H 0.4768 0.6751 0.3105 0.093 Uiso 1 1 calc GR . . . .
C70 C 0.4874(2) 0.0338(2) 0.25257(18) 0.0234(6) Uani 1 1 d . . . . .
H70 H 0.4659 0.0380 0.2104 0.028 Uiso 1 1 calc R . . . .
C71 C 0.5341(2) -0.0417(2) 0.2646(2) 0.0284(7) Uani 1 1 d . . . . .
H71 H 0.5451 -0.0880 0.2314 0.034 Uiso 1 1 calc R . . . .
C72 C 0.5652(2) -0.0487(2) 0.3278(2) 0.0305(8) Uani 1 1 d . . . . .
H72 H 0.5977 -0.1001 0.3379 0.037 Uiso 1 1 calc R . . . .
C73 C 0.5482(2) 0.0192(2) 0.3743(2) 0.0270(7) Uani 1 1 d . . . . .
H73 H 0.5681 0.0146 0.4174 0.032 Uiso 1 1 calc R . . . .
C74 C 0.5010(2) 0.0968(2) 0.35862(18) 0.0211(6) Uani 1 1 d . . . . .
C75 C 0.4899(2) 0.1733(2) 0.40015(18) 0.0216(6) Uani 1 1 d . . . . .
C76 C 0.5123(2) 0.1764(3) 0.46754(19) 0.0288(7) Uani 1 1 d . . . . .
H76 H 0.5259 0.1229 0.4922 0.035 Uiso 1 1 calc R . . . .
C77 C 0.5146(3) 0.2547(3) 0.4973(2) 0.0340(8) Uani 1 1 d . . . . .
H77 H 0.5269 0.2559 0.5437 0.041 Uiso 1 1 calc R . . . .
C78 C 0.4984(2) 0.3346(3) 0.4580(2) 0.0299(7) Uani 1 1 d . . . . .
H78 H 0.5050 0.3909 0.4746 0.036 Uiso 1 1 calc R . . . .
C79 C 0.4728(2) 0.3275(2) 0.39546(18) 0.0236(6) Uani 1 1 d . . . . .
H79 H 0.4622 0.3810 0.3691 0.028 Uiso 1 1 calc R . . . .
C101 C 0.6489(6) 0.4462(8) 0.5408(6) 0.0525(18) Uani 0.496(3) 1 d D U P A 1
H10A H 0.6216 0.4417 0.5978 0.079 Uiso 0.496(3) 1 calc GR . P A 1
H10B H 0.6263 0.3949 0.5230 0.079 Uiso 0.496(3) 1 calc GR . P A 1
H10C H 0.6273 0.5010 0.5204 0.079 Uiso 0.496(3) 1 calc GR . P A 1
O102 O 0.7532(5) 0.4479(5) 0.5134(4) 0.0487(10) Uani 0.496(3) 1 d D U P A 1
C103 C 0.8134(7) 0.4513(7) 0.4259(6) 0.0479(10) Uani 0.496(3) 1 d D U P A 1
H10D H 0.8002 0.3958 0.4068 0.058 Uiso 0.496(3) 1 calc R . P A 1
H10E H 0.7910 0.5013 0.3991 0.058 Uiso 0.496(3) 1 calc R . P A 1
C104 C 0.9092(7) 0.4611(6) 0.4065(7) 0.0463(10) Uani 0.496(3) 1 d D U P A 1
H10F H 0.9444 0.4449 0.3529 0.056 Uiso 0.496(3) 1 calc R . P A 1
H10G H 0.9304 0.4217 0.4424 0.056 Uiso 0.496(3) 1 calc R . P A 1
O105 O 0.9308(4) 0.5500(4) 0.4110(4) 0.0444(9) Uani 0.496(3) 1 d D U P A 1
C106 C 1.0325(9) 0.5691(8) 0.3936(10) 0.0491(18) Uani 0.496(3) 1 d D U P A 1
H10H H 1.0418 0.6324 0.3974 0.074 Uiso 0.496(3) 1 calc GR . P A 1
H10I H 1.0714 0.5548 0.3406 0.074 Uiso 0.496(3) 1 calc GR . P A 1
H10J H 1.0536 0.5333 0.4308 0.074 Uiso 0.496(3) 1 calc GR . P A 1
C111 C 0.6693(11) 0.4531(16) 0.5069(14) 0.053(2) Uani 0.250(3) 1 d D U P B 2
H11A H 0.6330 0.4322 0.5618 0.080 Uiso 0.250(3) 1 calc GR . P B 2
H11B H 0.6628 0.4087 0.4740 0.080 Uiso 0.250(3) 1 calc GR . P B 2
H11C H 0.6428 0.5094 0.4941 0.080 Uiso 0.250(3) 1 calc GR . P B 2
O112 O 0.7688(10) 0.4661(11) 0.4939(9) 0.0495(11) Uani 0.250(3) 1 d D U P B 2
C113 C 0.8632(11) 0.4455(14) 0.4301(10) 0.0479(10) Uani 0.250(3) 1 d D U P B 2
H11D H 0.8610 0.3879 0.4095 0.057 Uiso 0.250(3) 1 calc R . P B 2
H11E H 0.8877 0.4939 0.3872 0.057 Uiso 0.250(3) 1 calc R . P B 2
C114 C 0.9077(10) 0.4429(10) 0.4769(10) 0.0450(11) Uani 0.250(3) 1 d D U P B 2
H11F H 0.9320 0.3818 0.4792 0.054 Uiso 0.250(3) 1 calc R . P B 2
H11G H 0.8574 0.4498 0.5290 0.054 Uiso 0.250(3) 1 calc R . P B 2
O115 O 0.9841(8) 0.4996(8) 0.4671(7) 0.0451(12) Uani 0.250(3) 1 d D U P B 2
C116 C 1.029(3) 0.550(2) 0.3922(13) 0.0455(19) Uani 0.250(3) 1 d D U P B 2
H11H H 1.0695 0.5988 0.3965 0.068 Uiso 0.250(3) 1 calc GR . P B 2
H11I H 0.9786 0.5736 0.3746 0.068 Uiso 0.250(3) 1 calc GR . P B 2
H11J H 1.0709 0.5107 0.3547 0.068 Uiso 0.250(3) 1 calc GR . P B 2
C121 C 0.7180(13) 0.4965(12) 0.4248(13) 0.060(2) Uani 0.254(2) 1 d D U P C 3
H12A H 0.6534 0.4667 0.4426 0.090 Uiso 0.254(2) 1 calc GR . P C 3
H12B H 0.7391 0.5172 0.3694 0.090 Uiso 0.254(2) 1 calc GR . P C 3
H12C H 0.7141 0.5475 0.4546 0.090 Uiso 0.254(2) 1 calc GR . P C 3
O122 O 0.7866(8) 0.4360(9) 0.4361(9) 0.0495(11) Uani 0.254(2) 1 d D U P C 3
C123 C 0.8884(10) 0.4448(13) 0.4047(12) 0.0471(11) Uani 0.254(2) 1 d D U P C 3
H12D H 0.9095 0.4662 0.4447 0.057 Uiso 0.254(2) 1 calc R . P C 3
H12E H 0.9150 0.3848 0.3948 0.057 Uiso 0.254(2) 1 calc R . P C 3
C124 C 0.9278(10) 0.4954(10) 0.3429(9) 0.0454(11) Uani 0.254(2) 1 d D U P C 3
H12F H 0.8768 0.5343 0.3359 0.055 Uiso 0.254(2) 1 calc R . P C 3
H12G H 0.9504 0.4581 0.2988 0.055 Uiso 0.254(2) 1 calc R . P C 3
O125 O 1.0058(8) 0.5487(7) 0.3379(7) 0.0468(12) Uani 0.254(2) 1 d D U P C 3
C126 C 1.032(3) 0.551(2) 0.4049(15) 0.0450(19) Uani 0.254(2) 1 d D U P C 3
H12H H 1.1020 0.5396 0.3901 0.067 Uiso 0.254(2) 1 calc GR . P C 3
H12I H 0.9935 0.5063 0.4461 0.067 Uiso 0.254(2) 1 calc GR . P C 3
H12J H 1.0191 0.6104 0.4239 0.067 Uiso 0.254(2) 1 calc GR . P C 3
C201 C 0.3097(7) 0.4740(7) -0.0237(7) 0.054(2) Uani 0.585(4) 1 d D U P D 1
H20C H 0.3693 0.4945 -0.0180 0.081 Uiso 0.585(4) 1 calc GR . P D 1
H20D H 0.3111 0.4962 -0.0752 0.081 Uiso 0.585(4) 1 calc GR . P D 1
H20E H 0.3063 0.4089 -0.0181 0.081 Uiso 0.585(4) 1 calc GR . P D 1
O202 O 0.2259(5) 0.5068(4) 0.0350(3) 0.0589(13) Uani 0.585(4) 1 d D U P D 1
C203 C 0.1346(7) 0.4835(9) 0.0482(6) 0.0770(18) Uani 0.585(4) 1 d D U P D 1
H20F H 0.1208 0.5068 0.0020 0.092 Uiso 0.585(4) 1 calc R . P D 1
H20G H 0.1309 0.4178 0.0510 0.092 Uiso 0.585(4) 1 calc R . P D 1
C204 C 0.0644(9) 0.5076(7) 0.1091(7) 0.0847(19) Uani 0.585(4) 1 d D U P D 1
H20H H 0.0803 0.4765 0.1518 0.102 Uiso 0.585(4) 1 calc R . P D 1
H20I H 0.0077 0.4734 0.1086 0.102 Uiso 0.585(4) 1 calc R . P D 1
O205 O 0.0195(7) 0.5846(5) 0.1426(5) 0.0937(17) Uani 0.585(4) 1 d D U P D 1
C206 C 0.0073(8) 0.6566(6) 0.0925(6) 0.071(2) Uani 0.585(4) 1 d D U P D 1
H20J H -0.0476 0.6922 0.1222 0.106 Uiso 0.585(4) 1 calc GR . P D 1
H20K H -0.0064 0.6333 0.0502 0.106 Uiso 0.585(4) 1 calc GR . P D 1
H20L H 0.0673 0.6939 0.0707 0.106 Uiso 0.585(4) 1 calc GR . P D 1
C211 C 0.2885(10) 0.4473(13) -0.0239(13) 0.072(4) Uani 0.415(4) 1 d D U P D 2
H21C H 0.3292 0.3947 -0.0313 0.108 Uiso 0.415(4) 1 calc GR . P D 2
H21D H 0.3068 0.4865 0.0078 0.108 Uiso 0.415(4) 1 calc GR . P D 2
H21E H 0.2988 0.4793 -0.0747 0.108 Uiso 0.415(4) 1 calc GR . P D 2
O212 O 0.1863(7) 0.4199(7) 0.0151(6) 0.0794(18) Uani 0.415(4) 1 d D U P D 2
C213 C 0.1150(11) 0.4749(12) 0.0328(9) 0.0767(19) Uani 0.415(4) 1 d D U P D 2
H21F H 0.1505 0.5273 -0.0023 0.092 Uiso 0.415(4) 1 calc R . P D 2
H21G H 0.0775 0.4500 0.0046 0.092 Uiso 0.415(4) 1 calc R . P D 2
C214 C 0.0496(12) 0.5132(11) 0.0782(7) 0.0781(19) Uani 0.415(4) 1 d D U P D 2
H21H H -0.0132 0.4883 0.0799 0.094 Uiso 0.415(4) 1 calc R . P D 2
H21I H 0.0544 0.5764 0.0572 0.094 Uiso 0.415(4) 1 calc R . P D 2
O215 O 0.0450(8) 0.5103(7) 0.1569(6) 0.0780(18) Uani 0.415(4) 1 d D U P D 2
C216 C -0.0388(11) 0.5594(10) 0.2033(9) 0.080(3) Uani 0.415(4) 1 d D U P D 2
H21J H -0.0678 0.5292 0.2561 0.120 Uiso 0.415(4) 1 calc GR . P D 2
H21K H -0.0877 0.5621 0.1794 0.120 Uiso 0.415(4) 1 calc GR . P D 2
H21L H -0.0173 0.6198 0.2057 0.120 Uiso 0.415(4) 1 calc GR . P D 2

loop_
_atom_site_aniso_label
_atom_site_aniso_U_11
_atom_site_aniso_U_22
_atom_site_aniso_U_33
_atom_site_aniso_U_23
_atom_site_aniso_U_13
_atom_site_aniso_U_12
U1 0.01345(5) 0.01597(6) 0.01228(5) 0.00076(4) -0.00298(4) 0.00275(3)
O1 0.0168(10) 0.0191(10) 0.0133(10) 0.0002(8) -0.0022(8) 0.0023(8)
O2 0.0144(9) 0.0235(11) 0.0155(10) -0.0020(8) -0.0050(8) 0.0025(8)
O3 0.0166(10) 0.0165(10) 0.0182(10) 0.0001(8) -0.0056(8) 0.0006(8)
N1 0.0175(12) 0.0180(13) 0.0195(13) -0.0008(10) -0.0046(10) 0.0025(9)
N2 0.0146(11) 0.0214(13) 0.0150(12) 0.0019(10) -0.0035(9) 0.0029(9)
N3 0.0172(12) 0.0194(13) 0.0202(13) 0.0025(10) -0.0049(10) 0.0031(10)
N4 0.0161(12) 0.0205(13) 0.0155(12) 0.0030(10) -0.0010(9) 0.0026(9)
N5 0.0162(12) 0.0258(14) 0.0159(12) -0.0001(10) -0.0053(9) 0.0045(10)
C1 0.0168(14) 0.0245(16) 0.0186(15) 0.0000(12) -0.0029(11) 0.0050(11)
C2 0.0126(13) 0.0256(16) 0.0178(15) 0.0009(12) -0.0015(11) 0.0017(11)
C3 0.0165(14) 0.0241(16) 0.0222(16) 0.0036(12) -0.0064(12) 0.0040(11)
C4 0.0175(14) 0.0233(16) 0.0206(15) 0.0050(12) -0.0063(12) 0.0023(11)
C5 0.0217(15) 0.0179(15) 0.0257(17) 0.0021(12) -0.0039(12) 0.0061(12)
C6 0.0226(15) 0.0180(15) 0.0263(17) -0.0016(12) -0.0053(12) 0.0035(12)
C7 0.0202(14) 0.0213(15) 0.0173(15) -0.0032(12) -0.0028(11) 0.0018(11)
C8 0.0158(13) 0.0223(15) 0.0185(15) -0.0004(12) -0.0067(11) 0.0016(11)
C9 0.0133(13) 0.0239(15) 0.0160(14) 0.0009(11) -0.0042(11) 0.0009(11)
C10 0.0145(13) 0.0236(15) 0.0179(15) 0.0023(11) -0.0064(11) 0.0007(11)
C11 0.0197(14) 0.0257(16) 0.0180(15) 0.0052(12) -0.0070(12) -0.0005(12)
C12 0.0161(14) 0.0343(18) 0.0150(15) 0.0010(12) -0.0052(11) 0.0014(12)
C13 0.0181(14) 0.0270(16) 0.0181(15) -0.0036(12) -0.0055(11) 0.0021(12)
C14 0.0178(14) 0.0203(15) 0.0190(15) 0.0049(11) -0.0079(11) -0.0004(11)
C15 0.0243(16) 0.0263(17) 0.0234(17) 0.0003(13) -0.0042(13) 0.0010(13)
C16 0.056(2) 0.0275(18) 0.036(2) 0.0032(15) -0.0347(19) -0.0050(16)
C17 0.0238(16) 0.0216(16) 0.0335(19) 0.0070(13) -0.0090(14) -0.0011(12)
C18 0.0179(14) 0.0244(16) 0.0204(15) 0.0009(12) -0.0055(12) -0.0004(12)
C19 0.0173(14) 0.0256(17) 0.0280(17) 0.0059(13) -0.0061(12) 0.0000(12)
C20 0.054(2) 0.0245(17) 0.0199(17) -0.0004(13) -0.0125(16) -0.0045(16)
C21 0.040(2) 0.0251(18) 0.054(2) 0.0039(16) -0.0296(19) -0.0049(15)
C22 0.0388(19) 0.0243(17) 0.0335(19) 0.0055(14) -0.0242(16) -0.0023(14)
C23 0.0252(16) 0.0232(16) 0.0271(17) 0.0021(13) -0.0092(13) 0.0030(12)
C24 0.0268(17) 0.048(2) 0.0147(16) -0.0001(14) -0.0062(13) 0.0017(15)
C25 0.042(2) 0.041(2) 0.0210(18) 0.0103(15) 0.0046(15) 0.0118(17)
C26 0.044(2) 0.036(2) 0.0196(17) -0.0053(15) 0.0058(15) -0.0079(16)
C27 0.044(3) 0.165(6) 0.022(2) -0.012(3) -0.0185(19) 0.003(3)
C28 0.0156(13) 0.0236(15) 0.0163(14) 0.0017(11) -0.0049(11) -0.0002(11)
C29 0.0168(14) 0.0198(15) 0.0155(14) 0.0023(11) -0.0040(11) 0.0010(11)
C30 0.0159(13) 0.0187(14) 0.0166(14) 0.0000(11) -0.0065(11) 0.0026(11)
C31 0.0153(13) 0.0193(14) 0.0173(14) -0.0001(11) -0.0046(11) 0.0039(11)
C32 0.0176(14) 0.0239(15) 0.0155(14) -0.0016(11) -0.0037(11) 0.0021(11)
C33 0.0177(14) 0.0229(15) 0.0174(15) 0.0003(11) -0.0073(11) 0.0024(11)
C34 0.0144(13) 0.0241(15) 0.0177(15) 0.0004(12) -0.0046(11) 0.0021(11)
C35 0.0146(13) 0.0257(16) 0.0140(14) -0.0003(11) -0.0049(11) 0.0027(11)
C36 0.0158(14) 0.0306(17) 0.0166(15) 0.0025(12) -0.0044(11) 0.0036(12)
C37 0.0227(16) 0.0231(16) 0.0313(18) 0.0074(13) -0.0076(13) -0.0019(12)
C38 0.0174(15) 0.046(2) 0.0141(15) -0.0012(13) -0.0028(12) 0.0006(13)
C39 0.0162(14) 0.0237(15) 0.0164(14) 0.0031(11) -0.0046(11) 0.0015(11)
C40 0.0177(14) 0.0357(18) 0.0159(15) -0.0032(13) -0.0039(11) 0.0015(12)
C41 0.0174(14) 0.0317(18) 0.0236(16) -0.0001(13) -0.0051(12) -0.0038(12)
C42 0.0217(16) 0.043(2) 0.0241(17) 0.0146(15) -0.0082(13) -0.0051(14)
C43 0.0194(15) 0.0238(16) 0.0261(17) 0.0029(13) -0.0071(12) 0.0042(12)
C44 0.0153(14) 0.0342(18) 0.0216(16) -0.0007(13) -0.0036(12) 0.0041(12)
C45 0.0177(14) 0.0297(17) 0.0168(15) -0.0015(12) -0.0074(11) 0.0036(12)
C46 0.0221(15) 0.041(2) 0.0216(16) -0.0083(14) -0.0099(13) 0.0056(14)
C47 0.0216(15) 0.0366(19) 0.0208(16) -0.0011(13) -0.0090(12) 0.0067(13)
C48 0.0229(16) 0.0330(18) 0.0270(17) -0.0034(14) -0.0126(13) 0.0006(13)
C49 0.0213(15) 0.0184(15) 0.0200(15) 0.0050(12) -0.0049(12) 0.0021(11)
C50 0.0199(14) 0.0202(15) 0.0161(14) 0.0030(11) -0.0030(11) 0.0018(11)
C51 0.0177(14) 0.0179(14) 0.0135(14) 0.0013(11) -0.0012(11) -0.0001(11)
C52 0.0209(14) 0.0170(14) 0.0141(14) 0.0014(11) -0.0035(11) 0.0000(11)
C53 0.0235(15) 0.0208(15) 0.0182(15) 0.0016(12) -0.0070(12) -0.0017(12)
C54 0.0313(17) 0.0184(15) 0.0175(15) 0.0010(12) -0.0057(12) -0.0006(12)
C55 0.0253(15) 0.0172(15) 0.0220(16) 0.0034(12) -0.0048(12) 0.0026(12)
C56 0.0170(13) 0.0194(15) 0.0159(14) -0.0005(11) -0.0042(11) 0.0009(11)
C57 0.0176(14) 0.0201(15) 0.0286(17) -0.0042(12) -0.0070(12) 0.0026(11)
C58 0.0249(16) 0.0269(17) 0.0285(17) -0.0027(13) -0.0138(13) 0.0062(13)
C59 0.0178(14) 0.0277(17) 0.0257(17) -0.0116(13) -0.0028(12) -0.0082(12)
C60 0.0173(14) 0.0168(14) 0.0229(15) -0.0007(11) -0.0072(11) 0.0014(11)
C61 0.0190(15) 0.0239(16) 0.0244(16) -0.0002(12) -0.0043(12) -0.0020(12)
C62 0.0218(15) 0.0257(17) 0.0307(18) 0.0002(13) -0.0112(13) 0.0059(12)
C63 0.0196(15) 0.0284(18) 0.045(2) -0.0080(15) -0.0122(15) 0.0024(13)
C64 0.0226(15) 0.0233(16) 0.0216(16) -0.0032(12) -0.0096(12) 0.0035(12)
C65 0.0198(15) 0.0292(18) 0.0315(18) -0.0088(14) -0.0054(13) 0.0044(13)
C66 0.043(2) 0.0187(16) 0.034(2) -0.0012(14) -0.0135(16) -0.0019(14)
C67 0.073(3) 0.031(2) 0.047(3) -0.0159(18) -0.032(2) 0.011(2)
C68 0.091(4) 0.044(3) 0.049(3) -0.005(2) -0.004(3) -0.039(3)
C69 0.088(4) 0.025(2) 0.098(4) -0.024(2) -0.061(3) 0.021(2)
C70 0.0201(15) 0.0225(16) 0.0193(15) 0.0007(12) 0.0014(12) 0.0031(12)
C71 0.0260(16) 0.0202(16) 0.0279(18) 0.0007(13) 0.0016(13) 0.0045(13)
C72 0.0195(15) 0.0234(17) 0.041(2) 0.0083(14) -0.0055(14) 0.0057(12)
C73 0.0177(14) 0.0291(18) 0.0313(18) 0.0109(14) -0.0092(13) -0.0001(12)
C74 0.0131(13) 0.0245(16) 0.0204(15) 0.0078(12) -0.0026(11) 0.0001(11)
C75 0.0156(14) 0.0290(17) 0.0170(15) 0.0046(12) -0.0043(11) 0.0026(12)
C76 0.0229(16) 0.040(2) 0.0228(17) 0.0061(14) -0.0096(13) 0.0051(14)
C77 0.0320(18) 0.053(2) 0.0194(17) -0.0037(16) -0.0129(14) 0.0102(16)
C78 0.0277(17) 0.039(2) 0.0248(17) -0.0099(15) -0.0109(14) 0.0085(14)
C79 0.0199(15) 0.0304(17) 0.0185(15) -0.0020(13) -0.0052(12) 0.0078(12)
C101 0.043(3) 0.048(3) 0.062(4) -0.016(3) -0.012(3) -0.003(3)
O102 0.0432(19) 0.044(2) 0.058(2) -0.0132(18) -0.0158(17) -0.0019(17)
C103 0.0425(19) 0.0418(18) 0.0584(19) -0.0135(16) -0.0158(17) 0.0015(16)
C104 0.0414(18) 0.0374(18) 0.0570(19) -0.0150(16) -0.0129(16) 0.0055(15)
O105 0.0396(16) 0.0347(17) 0.0560(18) -0.0142(15) -0.0126(15) 0.0062(14)
C106 0.042(3) 0.038(3) 0.059(3) -0.012(3) -0.008(3) 0.007(3)
C111 0.046(3) 0.048(3) 0.063(3) -0.014(3) -0.014(3) 0.000(3)
O112 0.0439(19) 0.043(2) 0.059(2) -0.0145(18) -0.0144(18) 0.0014(17)
C113 0.0419(18) 0.0400(18) 0.058(2) -0.0140(17) -0.0132(17) 0.0035(16)
C114 0.0400(19) 0.0371(19) 0.056(2) -0.0147(17) -0.0138(18) 0.0045(17)
O115 0.040(2) 0.035(2) 0.056(2) -0.0139(19) -0.0115(19) 0.0067(19)
C116 0.042(3) 0.038(3) 0.053(3) -0.011(2) -0.012(2) 0.005(2)
C121 0.053(3) 0.052(3) 0.067(3) -0.011(3) -0.011(3) 0.001(3)
O122 0.044(2) 0.0431(19) 0.059(2) -0.0138(18) -0.0145(18) 0.0013(17)
C123 0.0417(19) 0.0388(19) 0.057(2) -0.0147(17) -0.0128(17) 0.0042(17)
C124 0.0407(19) 0.0370(19) 0.056(2) -0.0141(18) -0.0133(18) 0.0059(17)
O125 0.042(2) 0.037(2) 0.057(2) -0.0125(19) -0.0112(19) 0.0083(19)
C126 0.041(3) 0.038(3) 0.052(3) -0.009(2) -0.012(2) 0.006(2)
C201 0.071(4) 0.059(5) 0.034(3) 0.000(4) -0.023(3) 0.000(4)
O202 0.072(3) 0.063(3) 0.049(2) 0.004(2) -0.033(2) 0.000(2)
C203 0.092(3) 0.080(3) 0.059(3) 0.012(3) -0.032(3) 0.010(3)
C204 0.102(3) 0.075(3) 0.068(3) 0.005(3) -0.024(3) 0.018(3)
O205 0.117(3) 0.081(3) 0.075(3) -0.003(3) -0.028(3) 0.022(3)
C206 0.094(6) 0.061(5) 0.072(5) -0.002(4) -0.050(5) 0.018(5)
C211 0.086(6) 0.081(6) 0.046(5) 0.003(5) -0.024(5) -0.002(5)
O212 0.091(3) 0.079(3) 0.064(3) 0.003(3) -0.026(3) 0.001(3)
C213 0.096(3) 0.075(3) 0.059(3) 0.004(3) -0.032(3) 0.002(3)
C214 0.097(3) 0.076(3) 0.063(3) 0.001(3) -0.034(3) 0.013(3)
O215 0.098(4) 0.071(3) 0.067(3) -0.002(3) -0.035(3) 0.017(3)
C216 0.097(7) 0.065(6) 0.071(6) -0.013(5) -0.021(6) 0.008(6)

loop_
_atom_type_symbol
_atom_type_description
_atom_type_scat_dispersion_real
_atom_type_scat_dispersion_imag
_atom_type_scat_source
C C 0.0033 0.0016 'International Tables Vol C Tables 4.2.6.8 and 6.1.1.4'
H H 0.0000 0.0000 'International Tables Vol C Tables 4.2.6.8 and 6.1.1.4'
N N 0.0061 0.0033 'International Tables Vol C Tables 4.2.6.8 and 6.1.1.4'
O O 0.0106 0.0060 'International Tables Vol C Tables 4.2.6.8 and 6.1.1.4'
U U -9.6767 9.6646 'International Tables Vol C Tables 4.2.6.8 and 6.1.1.4'

loop_
_geom_angle_atom_site_label_1
_geom_angle_atom_site_label_2
_geom_angle_atom_site_label_3
_geom_angle
O1 U1 O3 154.32(7)
O1 U1 N1 68.51(7)
O1 U1 N2 77.31(7)
O1 U1 N3 128.17(7)
O1 U1 N4 74.99(7)
O1 U1 N5 81.12(8)
O2 U1 O1 111.72(8)
O2 U1 O3 81.92(7)
O2 U1 N1 133.40(7)
O2 U1 N2 70.44(7)
O2 U1 N3 87.63(8)
O2 U1 N4 83.90(8)
O2 U1 N5 142.12(8)
O3 U1 N1 118.64(7)
O3 U1 N2 128.36(7)
O3 U1 N3 71.94(7)
O3 U1 N4 85.46(8)
O3 U1 N5 75.45(8)
N1 U1 N2 64.18(8)
N1 U1 N3 64.04(7)
N2 U1 N3 64.39(7)
N4 U1 N1 135.12(8)
N4 U1 N2 131.39(8)
N4 U1 N3 156.78(8)
N4 U1 N5 64.58(9)
N5 U1 N1 84.41(8)
N5 U1 N2 146.67(8)
N5 U1 N3 112.90(8)
C9 O1 U1 148.33(19)
C30 O2 U1 149.86(18)
C51 O3 U1 127.95(17)
C1 N1 U1 116.08(18)
C6 N1 U1 106.20(17)
C6 N1 C1 110.2(2)
C6 N1 C7 106.5(2)
C7 N1 U1 108.30(17)
C7 N1 C1 109.1(2)
C2 N2 U1 106.94(17)
C2 N2 C3 110.2(2)
C2 N2 C28 106.8(2)
C3 N2 U1 115.65(17)
C3 N2 C28 111.6(2)
C28 N2 U1 105.16(16)
C4 N3 U1 104.25(17)
C4 N3 C5 111.0(2)
C4 N3 C49 107.4(2)
C5 N3 U1 114.98(18)
C5 N3 C49 108.6(2)
C49 N3 U1 110.32(17)
C70 N4 U1 122.7(2)
C70 N4 C74 118.3(3)
C74 N4 U1 118.6(2)
C75 N5 U1 116.8(2)
C79 N5 U1 125.3(2)
C79 N5 C75 117.0(3)
N1 C1 H1A 108.9
N1 C1 H1B 108.9
N1 C1 C2 113.5(2)
H1A C1 H1B 107.7
C2 C1 H1A 108.9
C2 C1 H1B 108.9
N2 C2 C1 112.7(2)
N2 C2 H2A 109.1
N2 C2 H2B 109.1
C1 C2 H2A 109.1
C1 C2 H2B 109.1
H2A C2 H2B 107.8
N2 C3 H3A 109.0
N2 C3 H3B 109.0
N2 C3 C4 112.8(2)
H3A C3 H3B 107.8
C4 C3 H3A 109.0
C4 C3 H3B 109.0
N3 C4 C3 114.2(3)
N3 C4 H4A 108.7
N3 C4 H4B 108.7
C3 C4 H4A 108.7
C3 C4 H4B 108.7
H4A C4 H4B 107.6
N3 C5 H5A 109.2
N3 C5 H5B 109.2
N3 C5 C6 112.2(2)
H5A C5 H5B 107.9
C6 C5 H5A 109.2
C6 C5 H5B 109.2
N1 C6 C5 113.0(3)
N1 C6 H6A 109.0
N1 C6 H6B 109.0
C5 C6 H6A 109.0
C5 C6 H6B 109.0
H6A C6 H6B 107.8
N1 C7 H7A 108.3
N1 C7 H7B 108.3
N1 C7 C8 115.8(3)
H7A C7 H7B 107.4
C8 C7 H7A 108.3
C8 C7 H7B 108.3
C9 C8 C7 123.0(3)
C13 C8 C7 115.7(3)
C13 C8 C9 121.2(3)
O1 C9 C8 118.6(3)
O1 C9 C10 122.9(3)
C8 C9 C10 118.5(3)
C9 C10 C14 123.7(3)
C11 C10 C9 117.1(3)
C11 C10 C14 119.2(3)
C10 C11 H11 117.5
C12 C11 C10 125.0(3)
C12 C11 H11 117.5
C11 C12 C24 122.2(3)
C13 C12 C11 116.3(3)
C13 C12 C24 121.3(3)
C8 C13 H13 119.1
C12 C13 C8 121.7(3)
C12 C13 H13 119.1
C10 C14 C18 110.5(2)
C10 C14 C19 112.2(3)
C10 C14 C22 111.2(2)
C18 C14 C19 107.0(2)
C22 C14 C18 108.8(3)
C22 C14 C19 106.8(3)
C18 C15 H15 109.4
C20 C15 H15 109.4
C20 C15 C18 109.4(3)
C20 C15 C23 109.3(3)
C23 C15 H15 109.4
C23 C15 C18 109.8(3)
C20 C16 H16 109.5
C20 C16 C22 109.5(3)
C21 C16 H16 109.5
C21 C16 C20 110.0(3)
C21 C16 C22 108.9(3)
C22 C16 H16 109.5
C19 C17 H17 109.3
C21 C17 H17 109.3
C21 C17 C19 109.7(3)
C21 C17 C23 110.1(3)
C23 C17 H17 109.3
C23 C17 C19 109.1(3)
C14 C18 H18A 109.4
C14 C18 H18B 109.4
C15 C18 C14 111.3(3)
C15 C18 H18A 109.4
C15 C18 H18B 109.4
H18A C18 H18B 108.0
C14 C19 H19A 109.4
C14 C19 H19B 109.4
C17 C19 C14 111.4(3)
C17 C19 H19A 109.4
C17 C19 H19B 109.4
H19A C19 H19B 108.0
C15 C20 C16 109.7(3)
C15 C20 H20A 109.7
C15 C20 H20B 109.7
C16 C20 H20A 109.7
C16 C20 H20B 109.7
H20A C20 H20B 108.2
C16 C21 H21A 109.9
C16 C21 H21B 109.9
C17 C21 C16 108.9(3)
C17 C21 H21A 109.9
C17 C21 H21B 109.9
H21A C21 H21B 108.3
C14 C22 H22A 109.4
C14 C22 H22B 109.4
C16 C22 C14 111.3(3)
C16 C22 H22A 109.4
C16 C22 H22B 109.4
H22A C22 H22B 108.0
C15 C23 C17 109.2(3)
C15 C23 H23A 109.8
C15 C23 H23B 109.8
C17 C23 H23A 109.8
C17 C23 H23B 109.8
H23A C23 H23B 108.3
C12 C24 C26 111.0(3)
C25 C24 C12 112.2(3)
C25 C24 C26 107.3(3)
C27 C24 C12 107.6(3)
C27 C24 C25 108.9(4)
C27 C24 C26 109.7(4)
C24 C25 H25A 109.5
C24 C25 H25B 109.5
C24 C25 H25C 109.5
H25A C25 H25B 109.5
H25A C25 H25C 109.5
H25B C25 H25C 109.5
C24 C26 H26A 109.5
C24 C26 H26B 109.5
C24 C26 H26C 109.5
H26A C26 H26B 109.5
H26A C26 H26C 109.5
H26B C26 H26C 109.5
C24 C27 H27A 109.5
C24 C27 H27B 109.5
C24 C27 H27C 109.5
H27A C27 H27B 109.5
H27A C27 H27C 109.5
H27B C27 H27C 109.5
N2 C28 H28A 108.5
N2 C28 H28B 108.5
N2 C28 C29 115.1(2)
H28A C28 H28B 107.5
C29 C28 H28A 108.5
C29 C28 H28B 108.5
C30 C29 C28 119.6(3)
C34 C29 C28 119.4(3)
C34 C29 C30 121.0(3)
O2 C30 C29 116.9(3)
O2 C30 C31 123.9(3)
C29 C30 C31 119.2(3)
C30 C31 C35 123.7(3)
C32 C31 C30 116.8(3)
C32 C31 C35 119.2(3)
C31 C32 H32 117.6
C33 C32 C31 124.8(3)
C33 C32 H32 117.6
C32 C33 C34 116.7(3)
C32 C33 C45 123.3(3)
C34 C33 C45 120.0(3)
C29 C34 C33 121.4(3)
C29 C34 H34 119.3
C33 C34 H34 119.3
C31 C35 C39 113.5(2)
C31 C35 C40 112.6(2)
C31 C35 C43 107.5(2)
C39 C35 C40 107.4(2)
C43 C35 C39 108.1(2)
C43 C35 C40 107.5(3)
C39 C36 H36 109.2
C41 C36 H36 109.2
C41 C36 C39 109.8(2)
C41 C36 C44 109.6(3)
C44 C36 H36 109.2
C44 C36 C39 109.7(3)
C41 C37 H37 109.6
C41 C37 C43 108.9(3)
C42 C37 H37 109.6
C42 C37 C41 109.2(3)
C42 C37 C43 110.1(3)
C43 C37 H37 109.6
C40 C38 H38 109.4
C42 C38 H38 109.4
C42 C38 C40 109.1(3)
C44 C38 H38 109.4
C44 C38 C40 109.9(3)
C44 C38 C42 109.7(3)
C35 C39 H39A 109.5
C35 C39 H39B 109.5
C36 C39 C35 110.9(2)
C36 C39 H39A 109.5
C36 C39 H39B 109.5
H39A C39 H39B 108.1
C35 C40 H40A 109.3
C35 C40 H40B 109.3
C38 C40 C35 111.5(3)
C38 C40 H40A 109.3
C38 C40 H40B 109.3
H40A C40 H40B 108.0
C36 C41 H41A 109.8
C36 C41 H41B 109.8
C37 C41 C36 109.4(3)
C37 C41 H41A 109.8
C37 C41 H41B 109.8
H41A C41 H41B 108.2
C37 C42 C38 109.5(3)
C37 C42 H42A 109.8
C37 C42 H42B 109.8
C38 C42 H42A 109.8
C38 C42 H42B 109.8
H42A C42 H42B 108.2
C35 C43 H43A 109.4
C35 C43 H43B 109.4
C37 C43 C35 111.3(3)
C37 C43 H43A 109.4
C37 C43 H43B 109.4
H43A C43 H43B 108.0
C36 C44 H44A 109.9
C36 C44 H44B 109.9
C38 C44 C36 108.7(3)
C38 C44 H44A 109.9
C38 C44 H44B 109.9
H44A C44 H44B 108.3
C33 C45 C47 109.1(3)
C33 C45 C48 110.2(3)
C46 C45 C33 112.1(2)
C46 C45 C47 108.8(3)
C46 C45 C48 107.7(3)
C47 C45 C48 108.9(3)
C45 C46 H46A 109.5
C45 C46 H46B 109.5
C45 C46 H46C 109.5
H46A C46 H46B 109.5
H46A C46 H46C 109.5
H46B C46 H46C 109.5
C45 C47 H47A 109.5
C45 C47 H47B 109.5
C45 C47 H47C 109.5
H47A C47 H47B 109.5
H47A C47 H47C 109.5
H47B C47 H47C 109.5
C45 C48 H48A 109.5
C45 C48 H48B 109.5
C45 C48 H48C 109.5
H48A C48 H48B 109.5
H48A C48 H48C 109.5
H48B C48 H48C 109.5
N3 C49 H49A 108.5
N3 C49 H49B 108.5
N3 C49 C50 115.1(2)
H49A C49 H49B 107.5
C50 C49 H49A 108.5
C50 C49 H49B 108.5
C51 C50 C49 116.8(3)
C55 C50 C49 121.6(3)
C55 C50 C51 121.3(3)
O3 C51 C50 115.6(3)
O3 C51 C52 125.2(3)
C52 C51 C50 119.2(3)
C51 C52 C56 126.9(3)
C53 C52 C51 116.1(3)
C53 C52 C56 116.9(3)
C52 C53 H53 117.5
C54 C53 C52 125.1(3)
C54 C53 H53 117.5
C53 C54 C66 120.4(3)
C55 C54 C53 116.8(3)
C55 C54 C66 122.8(3)
C50 C55 C54 120.5(3)
C50 C55 H55 119.8
C54 C55 H55 119.8
C52 C56 C61 108.7(2)
C52 C56 C64 110.6(2)
C60 C56 C52 114.4(2)
C60 C56 C61 107.1(2)
C60 C56 C64 107.5(2)
C64 C56 C61 108.2(2)
C60 C57 H57 109.1
C62 C57 H57 109.1
C62 C57 C60 110.2(3)
C62 C57 C65 109.8(3)
C65 C57 H57 109.1
C65 C57 C60 109.7(3)
C62 C58 H58 109.5
C62 C58 C63 109.5(3)
C62 C58 C64 109.4(3)
C63 C58 H58 109.5
C63 C58 C64 109.4(3)
C64 C58 H58 109.5
C61 C59 H59 109.3
C61 C59 C63 108.8(3)
C63 C59 H59 109.3
C65 C59 H59 109.3
C65 C59 C61 111.9(3)
C65 C59 C63 108.3(3)
C56 C60 C57 111.0(2)
C56 C60 H60A 109.4
C56 C60 H60B 109.4
C57 C60 H60A 109.4
C57 C60 H60B 109.4
H60A C60 H60B 108.0
C56 C61 H61A 109.4
C56 C61 H61B 109.4
C59 C61 C56 111.3(3)
C59 C61 H61A 109.4
C59 C61 H61B 109.4
H61A C61 H61B 108.0
C57 C62 H62A 109.9
C57 C62 H62B 109.9
C58 C62 C57 108.8(3)
C58 C62 H62A 109.9
C58 C62 H62B 109.9
H62A C62 H62B 108.3
C58 C63 C59 109.2(3)
C58 C63 H63A 109.8
C58 C63 H63B 109.8
C59 C63 H63A 109.8
C59 C63 H63B 109.8
H63A C63 H63B 108.3
C56 C64 H64A 109.4
C56 C64 H64B 109.4
C58 C64 C56 111.4(3)
C58 C64 H64A 109.4
C58 C64 H64B 109.4
H64A C64 H64B 108.0
C57 C65 H65A 109.9
C57 C65 H65B 109.9
C59 C65 C57 108.9(3)
C59 C65 H65A 109.9
C59 C65 H65B 109.9
H65A C65 H65B 108.3
C54 C66 C69 112.0(3)
C67 C66 C54 110.4(3)
C67 C66 C69 107.5(4)
C68 C66 C54 109.0(3)
C68 C66 C67 109.5(4)
C68 C66 C69 108.4(4)
C66 C67 H67A 109.5
C66 C67 H67B 109.5
C66 C67 H67C 109.5
H67A C67 H67B 109.5
H67A C67 H67C 109.5
H67B C67 H67C 109.5
C66 C68 H68A 109.5
C66 C68 H68B 109.5
C66 C68 H68C 109.5
H68A C68 H68B 109.5
H68A C68 H68C 109.5
H68B C68 H68C 109.5
C66 C69 H69A 109.5
C66 C69 H69B 109.5
C66 C69 H69C 109.5
H69A C69 H69B 109.5
H69A C69 H69C 109.5
H69B C69 H69C 109.5
N4 C70 H70 118.0
N4 C70 C71 124.1(3)
C71 C70 H70 118.0
C70 C71 H71 120.9
C70 C71 C72 118.1(3)
C72 C71 H71 120.9
C71 C72 H72 120.4
C73 C72 C71 119.3(3)
C73 C72 H72 120.4
C72 C73 H73 119.8
C72 C73 C74 120.5(3)
C74 C73 H73 119.8
N4 C74 C73 119.7(3)
N4 C74 C75 117.1(3)
C73 C74 C75 123.0(3)
N5 C75 C74 116.4(3)
N5 C75 C76 119.3(3)
C76 C75 C74 124.1(3)
C75 C76 H76 119.5
C77 C76 C75 121.0(3)
C77 C76 H76 119.5
C76 C77 H77 120.5
C76 C77 C78 119.0(3)
C78 C77 H77 120.5
C77 C78 H78 121.2
C79 C78 C77 117.5(3)
C79 C78 H78 121.2
N5 C79 C78 125.1(3)
N5 C79 H79 117.4
C78 C79 H79 117.4
H10A C101 H10B 109.5
H10A C101 H10C 109.5
H10B C101 H10C 109.5
O102 C101 H10A 109.5
O102 C101 H10B 109.5
O102 C101 H10C 109.5
C101 O102 C103 119.6(8)
O102 C103 H10D 108.7
O102 C103 H10E 108.7
H10D C103 H10E 107.6
C104 C103 O102 114.4(9)
C104 C103 H10D 108.7
C104 C103 H10E 108.7
C103 C104 H10F 110.0
C103 C104 H10G 110.0
C103 C104 O105 108.6(8)
H10F C104 H10G 108.4
O105 C104 H10F 110.0
O105 C104 H10G 110.0
C104 O105 C106 114.3(7)
O105 C106 H10H 109.5
O105 C106 H10I 109.5
O105 C106 H10J 109.5
H10H C106 H10I 109.5
H10H C106 H10J 109.5
H10I C106 H10J 109.5
H11A C111 H11B 109.5
H11A C111 H11C 109.5
H11B C111 H11C 109.5
O112 C111 H11A 109.5
O112 C111 H11B 109.5
O112 C111 H11C 109.5
C111 O112 C113 134.0(16)
O112 C113 H11D 113.5
O112 C113 H11E 113.5
H11D C113 H11E 110.8
C114 C113 O112 90.9(12)
C114 C113 H11D 113.5
C114 C113 H11E 113.5
C113 C114 H11F 106.6
C113 C114 H11G 106.6
C113 C114 O115 123.0(15)
H11F C114 H11G 106.5
O115 C114 H11F 106.6
O115 C114 H11G 106.6
C114 O115 C116 117.3(15)
O115 C116 H11H 109.5
O115 C116 H11I 109.5
O115 C116 H11J 109.5
H11H C116 H11I 109.5
H11H C116 H11J 109.5
H11I C116 H11J 109.5
H12A C121 H12B 109.5
H12A C121 H12C 109.5
H12B C121 H12C 109.5
O122 C121 H12A 109.5
O122 C121 H12B 109.5
O122 C121 H12C 109.5
C123 O122 C121 127.8(14)
O122 C123 H12D 107.8
O122 C123 H12E 107.8
H12D C123 H12E 107.1
C124 C123 O122 118.0(15)
C124 C123 H12D 107.8
C124 C123 H12E 107.8
C123 C124 H12F 108.0
C123 C124 H12G 108.0
C123 C124 O125 117.1(14)
H12F C124 H12G 107.3
O125 C124 H12F 108.0
O125 C124 H12G 108.0
C124 O125 C126 119.8(14)
O125 C126 H12H 109.5
O125 C126 H12I 109.5
O125 C126 H12J 109.5
H12H C126 H12I 109.5
H12H C126 H12J 109.5
H12I C126 H12J 109.5
H20C C201 H20D 109.5
H20C C201 H20E 109.5
H20D C201 H20E 109.5
O202 C201 H20C 109.5
O202 C201 H20D 109.5
O202 C201 H20E 109.5
C203 O202 C201 124.4(8)
O202 C203 H20F 107.4
O202 C203 H20G 107.4
H20F C203 H20G 106.9
C204 C203 O202 119.6(11)
C204 C203 H20F 107.4
C204 C203 H20G 107.4
C203 C204 H20H 101.7
C203 C204 H20I 101.7
C203 C204 O205 141.1(12)
H20H C204 H20I 104.7
O205 C204 H20H 101.7
O205 C204 H20I 101.7
C204 O205 C206 118.2(8)
O205 C206 H20J 109.5
O205 C206 H20K 109.5
O205 C206 H20L 109.5
H20J C206 H20K 109.5
H20J C206 H20L 109.5
H20K C206 H20L 109.5
H21C C211 H21D 109.5
H21C C211 H21E 109.5
H21D C211 H21E 109.5
O212 C211 H21C 109.5
O212 C211 H21D 109.5
O212 C211 H21E 109.5
C213 O212 C211 123.8(14)
O212 C213 H21F 98.3
O212 C213 H21G 98.3
H21F C213 H21G 103.8
C214 C213 O212 153.0(16)
C214 C213 H21F 98.3
C214 C213 H21G 98.3
C213 C214 H21H 107.9
C213 C214 H21I 107.9
C213 C214 O215 117.6(13)
H21H C214 H21I 107.2
O215 C214 H21H 107.9
O215 C214 H21I 107.9
C214 O215 C216 109.9(10)
O215 C216 H21J 109.5
O215 C216 H21K 109.5
O215 C216 H21L 109.5
H21J C216 H21K 109.5
H21J C216 H21L 109.5
H21K C216 H21L 109.5

loop_
_geom_bond_atom_site_label_1
_geom_bond_atom_site_label_2
_geom_bond_distance
U1 O1 2.216(2)
U1 O2 2.197(2)
U1 O3 2.230(2)
U1 N1 2.728(2)
U1 N2 2.740(2)
U1 N3 2.770(2)
U1 N4 2.503(2)
U1 N5 2.512(3)
O1 C9 1.353(3)
O2 C30 1.348(3)
O3 C51 1.346(4)
N1 C1 1.492(4)
N1 C6 1.481(4)
N1 C7 1.490(4)
N2 C2 1.486(4)
N2 C3 1.493(4)
N2 C28 1.494(4)
N3 C4 1.485(4)
N3 C5 1.494(4)
N3 C49 1.496(4)
N4 C70 1.354(4)
N4 C74 1.379(4)
N5 C75 1.394(4)
N5 C79 1.349(4)
C1 H1A 0.9900
C1 H1B 0.9900
C1 C2 1.519(4)
C2 H2A 0.9900
C2 H2B 0.9900
C3 H3A 0.9900
C3 H3B 0.9900
C3 C4 1.516(4)
C4 H4A 0.9900
C4 H4B 0.9900
C5 H5A 0.9900
C5 H5B 0.9900
C5 C6 1.515(5)
C6 H6A 0.9900
C6 H6B 0.9900
C7 H7A 0.9900
C7 H7B 0.9900
C7 C8 1.507(4)
C8 C9 1.406(4)
C8 C13 1.393(4)
C9 C10 1.425(4)
C10 C11 1.402(4)
C10 C14 1.530(4)
C11 H11 0.9500
C11 C12 1.388(5)
C12 C13 1.386(4)
C12 C24 1.531(4)
C13 H13 0.9500
C14 C18 1.540(4)
C14 C19 1.549(4)
C14 C22 1.540(4)
C15 H15 1.0000
C15 C18 1.532(5)
C15 C20 1.521(5)
C15 C23 1.527(4)
C16 H16 1.0000
C16 C20 1.531(6)
C16 C21 1.531(5)
C16 C22 1.539(5)
C17 H17 1.0000
C17 C19 1.539(5)
C17 C21 1.521(5)
C17 C23 1.529(4)
C18 H18A 0.9900
C18 H18B 0.9900
C19 H19A 0.9900
C19 H19B 0.9900
C20 H20A 0.9900
C20 H20B 0.9900
C21 H21A 0.9900
C21 H21B 0.9900
C22 H22A 0.9900
C22 H22B 0.9900
C23 H23A 0.9900
C23 H23B 0.9900
C24 C25 1.527(5)
C24 C26 1.537(5)
C24 C27 1.525(5)
C25 H25A 0.9800
C25 H25B 0.9800
C25 H25C 0.9800
C26 H26A 0.9800
C26 H26B 0.9800
C26 H26C 0.9800
C27 H27A 0.9800
C27 H27B 0.9800
C27 H27C 0.9800
C28 H28A 0.9900
C28 H28B 0.9900
C28 C29 1.501(4)
C29 C30 1.411(4)
C29 C34 1.383(4)
C30 C31 1.419(4)
C31 C32 1.400(4)
C31 C35 1.542(4)
C32 H32 0.9500
C32 C33 1.390(4)
C33 C34 1.394(4)
C33 C45 1.533(4)
C34 H34 0.9500
C35 C39 1.545(4)
C35 C40 1.546(4)
C35 C43 1.543(4)
C36 H36 1.0000
C36 C39 1.533(4)
C36 C41 1.532(5)
C36 C44 1.533(4)
C37 H37 1.0000
C37 C41 1.528(5)
C37 C42 1.526(5)
C37 C43 1.535(4)
C38 H38 1.0000
C38 C40 1.536(4)
C38 C42 1.529(5)
C38 C44 1.525(4)
C39 H39A 0.9900
C39 H39B 0.9900
C40 H40A 0.9900
C40 H40B 0.9900
C41 H41A 0.9900
C41 H41B 0.9900
C42 H42A 0.9900
C42 H42B 0.9900
C43 H43A 0.9900
C43 H43B 0.9900
C44 H44A 0.9900
C44 H44B 0.9900
C45 C46 1.533(4)
C45 C47 1.536(4)
C45 C48 1.538(5)
C46 H46A 0.9800
C46 H46B 0.9800
C46 H46C 0.9800
C47 H47A 0.9800
C47 H47B 0.9800
C47 H47C 0.9800
C48 H48A 0.9800
C48 H48B 0.9800
C48 H48C 0.9800
C49 H49A 0.9900
C49 H49B 0.9900
C49 C50 1.501(4)
C50 C51 1.413(4)
C50 C55 1.386(4)
C51 C52 1.413(4)
C52 C53 1.402(4)
C52 C56 1.546(4)
C53 H53 0.9500
C53 C54 1.397(4)
C54 C55 1.392(5)
C54 C66 1.530(5)
C55 H55 0.9500
C56 C60 1.540(4)
C56 C61 1.548(4)
C56 C64 1.548(4)
C57 H57 1.0000
C57 C60 1.544(4)
C57 C62 1.529(5)
C57 C65 1.529(4)
C58 H58 1.0000
C58 C62 1.527(5)
C58 C63 1.536(5)
C58 C64 1.537(4)
C59 H59 1.0000
C59 C61 1.520(5)
C59 C63 1.555(5)
C59 C65 1.512(4)
C60 H60A 0.9900
C60 H60B 0.9900
C61 H61A 0.9900
C61 H61B 0.9900
C62 H62A 0.9900
C62 H62B 0.9900
C63 H63A 0.9900
C63 H63B 0.9900
C64 H64A 0.9900
C64 H64B 0.9900
C65 H65A 0.9900
C65 H65B 0.9900
C66 C67 1.525(6)
C66 C68 1.524(6)
C66 C69 1.531(6)
C67 H67A 0.9800
C67 H67B 0.9800
C67 H67C 0.9800
C68 H68A 0.9800
C68 H68B 0.9800
C68 H68C 0.9800
C69 H69A 0.9800
C69 H69B 0.9800
C69 H69C 0.9800
C70 H70 0.9500
C70 C71 1.372(5)
C71 H71 0.9500
C71 C72 1.411(5)
C72 H72 0.9500
C72 C73 1.365(5)
C73 H73 0.9500
C73 C74 1.422(4)
C74 C75 1.424(5)
C75 C76 1.419(5)
C76 H76 0.9500
C76 C77 1.359(5)
C77 H77 0.9500
C77 C78 1.419(5)
C78 H78 0.9500
C78 C79 1.367(5)
C79 H79 0.9500
C101 H10A 0.9800
C101 H10B 0.9800
C101 H10C 0.9800
C101 O102 1.426(9)
O102 C103 1.530(10)
C103 H10D 0.9900
C103 H10E 0.9900
C103 C104 1.325(11)
C104 H10F 0.9900
C104 H10G 0.9900
C104 O105 1.399(9)
O105 C106 1.436(12)
C106 H10H 0.9800
C106 H10I 0.9800
C106 H10J 0.9800
C111 H11A 0.9800
C111 H11B 0.9800
C111 H11C 0.9800
C111 O112 1.407(13)
O112 C113 1.504(13)
C113 H11D 0.9900
C113 H11E 0.9900
C113 C114 1.271(15)
C114 H11F 0.9900
C114 H11G 0.9900
C114 O115 1.368(12)
O115 C116 1.439(15)
C116 H11H 0.9800
C116 H11I 0.9800
C116 H11J 0.9800
C121 H12A 0.9800
C121 H12B 0.9800
C121 H12C 0.9800
C121 O122 1.421(13)
O122 C123 1.392(12)
C123 H12D 0.9900
C123 H12E 0.9900
C123 C124 1.258(16)
C124 H12F 0.9900
C124 H12G 0.9900
C124 O125 1.379(12)
O125 C126 1.445(14)
C126 H12H 0.9800
C126 H12I 0.9800
C126 H12J 0.9800
C201 H20C 0.9800
C201 H20D 0.9800
C201 H20E 0.9800
C201 O202 1.428(10)
O202 C203 1.319(10)
C203 H20F 0.9900
C203 H20G 0.9900
C203 C204 1.294(11)
C204 H20H 0.9900
C204 H20I 0.9900
C204 O205 1.412(10)
O205 C206 1.422(9)
C206 H20J 0.9800
C206 H20K 0.9800
C206 H20L 0.9800
C211 H21C 0.9800
C211 H21D 0.9800
C211 H21E 0.9800
C211 O212 1.449(12)
O212 C213 1.296(12)
C213 H21F 0.9900
C213 H21G 0.9900
C213 C214 1.203(13)
C214 H21H 0.9900
C214 H21I 0.9900
C214 O215 1.440(12)
O215 C216 1.457(12)
C216 H21J 0.9800
C216 H21K 0.9800
C216 H21L 0.9800

loop_
_geom_torsion_atom_site_label_1
_geom_torsion_atom_site_label_2
_geom_torsion_atom_site_label_3
_geom_torsion_atom_site_label_4
_geom_torsion
U1 O1 C9 C8 8.3(5)
U1 O1 C9 C10 -172.7(2)
U1 O2 C30 C29 -25.0(5)
U1 O2 C30 C31 152.8(3)
U1 O3 C51 C50 -65.7(3)
U1 O3 C51 C52 115.1(3)
U1 N1 C1 C2 10.1(3)
U1 N1 C6 C5 62.0(3)
U1 N1 C7 C8 -71.6(3)
U1 N2 C2 C1 58.6(3)
U1 N2 C3 C4 9.2(3)
U1 N2 C28 C29 -77.4(2)
U1 N3 C4 C3 60.9(3)
U1 N3 C5 C6 12.8(3)
U1 N3 C49 C50 -53.3(3)
U1 N4 C70 C71 -172.6(2)
U1 N4 C74 C73 171.8(2)
U1 N4 C74 C75 -12.8(3)
U1 N5 C75 C74 25.2(3)
U1 N5 C75 C76 -158.9(2)
U1 N5 C79 C78 160.5(3)
O1 C9 C10 C11 177.4(3)
O1 C9 C10 C14 -0.5(4)
O2 C30 C31 C32 178.9(3)
O2 C30 C31 C35 -7.8(5)
O3 C51 C52 C53 -171.1(3)
O3 C51 C52 C56 11.6(5)
N1 C1 C2 N2 -47.5(3)
N1 C7 C8 C9 43.4(4)
N1 C7 C8 C13 -140.6(3)
N2 C3 C4 N3 -49.7(4)
N2 C28 C29 C30 58.4(4)
N2 C28 C29 C34 -122.9(3)
N3 C5 C6 N1 -51.6(3)
N3 C49 C50 C51 75.5(3)
N3 C49 C50 C55 -109.7(3)
N4 C70 C71 C72 0.7(5)
N4 C74 C75 N5 -8.2(4)
N4 C74 C75 C76 176.0(3)
N5 C75 C76 C77 -5.9(5)
C1 N1 C6 C5 -64.5(3)
C1 N1 C7 C8 55.5(3)
C2 N2 C3 C4 130.7(3)
C2 N2 C28 C29 169.2(2)
C3 N2 C2 C1 -67.9(3)
C3 N2 C28 C29 48.7(3)
C4 N3 C5 C6 130.8(3)
C4 N3 C49 C50 -166.3(3)
C5 N3 C4 C3 -63.5(3)
C5 N3 C49 C50 73.6(3)
C6 N1 C1 C2 130.9(3)
C6 N1 C7 C8 174.5(2)
C7 N1 C1 C2 -112.5(3)
C7 N1 C6 C5 177.3(2)
C7 C8 C9 O1 -1.3(4)
C7 C8 C9 C10 179.7(3)
C7 C8 C13 C12 -177.2(3)
C8 C9 C10 C11 -3.7(4)
C8 C9 C10 C14 178.5(3)
C9 C8 C13 C12 -1.1(5)
C9 C10 C11 C12 0.9(4)
C9 C10 C14 C18 65.0(4)
C9 C10 C14 C19 -175.6(3)
C9 C10 C14 C22 -56.0(4)
C10 C11 C12 C13 1.8(5)
C10 C11 C12 C24 -174.5(3)
C10 C14 C18 C15 -179.2(2)
C10 C14 C19 C17 -180.0(2)
C10 C14 C22 C16 178.3(3)
C11 C10 C14 C18 -112.8(3)
C11 C10 C14 C19 6.6(4)
C11 C10 C14 C22 126.3(3)
C11 C12 C13 C8 -1.7(4)
C11 C12 C24 C25 -22.4(4)
C11 C12 C24 C26 -142.4(3)
C11 C12 C24 C27 97.4(5)
C13 C8 C9 O1 -177.2(3)
C13 C8 C9 C10 3.8(4)
C13 C12 C24 C25 161.6(3)
C13 C12 C24 C26 41.5(4)
C13 C12 C24 C27 -78.6(5)
C14 C10 C11 C12 178.9(3)
C18 C14 C19 C17 -58.6(3)
C18 C14 C22 C16 56.3(4)
C18 C15 C20 C16 -60.5(3)
C18 C15 C23 C17 60.0(4)
C19 C14 C18 C15 58.3(3)
C19 C14 C22 C16 -58.9(4)
C19 C17 C21 C16 60.3(4)
C19 C17 C23 C15 -59.9(4)
C20 C15 C18 C14 59.6(3)
C20 C15 C23 C17 -60.1(4)
C20 C16 C21 C17 59.1(4)
C20 C16 C22 C14 -58.5(4)
C21 C16 C20 C15 -59.6(4)
C21 C16 C22 C14 61.7(4)
C21 C17 C19 C14 -60.1(3)
C21 C17 C23 C15 60.6(4)
C22 C14 C18 C15 -56.8(3)
C22 C14 C19 C17 57.8(3)
C22 C16 C20 C15 60.0(4)
C22 C16 C21 C17 -60.8(4)
C23 C15 C18 C14 -60.4(3)
C23 C15 C20 C16 59.8(4)
C23 C17 C19 C14 60.6(3)
C23 C17 C21 C16 -59.8(4)
C24 C12 C13 C8 174.5(3)
C28 N2 C2 C1 170.8(2)
C28 N2 C3 C4 -110.9(3)
C28 C29 C30 O2 -1.6(4)
C28 C29 C30 C31 -179.4(3)
C28 C29 C34 C33 -177.7(3)
C29 C30 C31 C32 -3.4(4)
C29 C30 C31 C35 169.9(3)
C30 C29 C34 C33 1.0(5)
C30 C31 C32 C33 2.2(5)
C30 C31 C35 C39 48.6(4)
C30 C31 C35 C40 170.9(3)
C30 C31 C35 C43 -70.8(3)
C31 C32 C33 C34 0.6(5)
C31 C32 C33 C45 178.8(3)
C31 C35 C39 C36 -176.6(3)
C31 C35 C40 C38 176.6(3)
C31 C35 C43 C37 -178.9(3)
C32 C31 C35 C39 -138.3(3)
C32 C31 C35 C40 -16.0(4)
C32 C31 C35 C43 102.2(3)
C32 C33 C34 C29 -2.2(5)
C32 C33 C45 C46 7.7(4)
C32 C33 C45 C47 -112.9(3)
C32 C33 C45 C48 127.6(3)
C34 C29 C30 O2 179.7(3)
C34 C29 C30 C31 1.9(4)
C34 C33 C45 C46 -174.1(3)
C34 C33 C45 C47 65.3(4)
C34 C33 C45 C48 -54.2(4)
C35 C31 C32 C33 -171.3(3)
C39 C35 C40 C38 -57.7(3)
C39 C35 C43 C37 58.2(3)
C39 C36 C41 C37 -60.3(3)
C39 C36 C44 C38 60.5(3)
C40 C35 C39 C36 58.3(3)
C40 C35 C43 C37 -57.4(3)
C40 C38 C42 C37 59.7(3)
C40 C38 C44 C36 -59.6(4)
C41 C36 C39 C35 59.4(3)
C41 C36 C44 C38 -60.1(3)
C41 C37 C42 C38 60.0(3)
C41 C37 C43 C35 -60.4(4)
C42 C37 C41 C36 -59.9(3)
C42 C37 C43 C35 59.3(3)
C42 C38 C40 C35 -60.5(3)
C42 C38 C44 C36 60.3(3)
C43 C35 C39 C36 -57.4(3)
C43 C35 C40 C38 58.4(3)
C43 C37 C41 C36 60.3(3)
C43 C37 C42 C38 -59.4(3)
C44 C36 C39 C35 -61.1(3)
C44 C36 C41 C37 60.3(3)
C44 C38 C40 C35 59.8(4)
C44 C38 C42 C37 -60.7(3)
C45 C33 C34 C29 179.5(3)
C49 N3 C4 C3 178.0(2)
C49 N3 C5 C6 -111.3(3)
C49 C50 C51 O3 -15.2(4)
C49 C50 C51 C52 164.1(3)
C49 C50 C55 C54 -171.7(3)
C50 C51 C52 C53 9.7(4)
C50 C51 C52 C56 -167.6(3)
C51 C50 C55 C54 3.0(5)
C51 C52 C53 C54 -1.4(5)
C51 C52 C56 C60 -8.1(4)
C51 C52 C56 C61 111.6(3)
C51 C52 C56 C64 -129.7(3)
C52 C53 C54 C55 -6.0(5)
C52 C53 C54 C66 177.1(3)
C52 C56 C60 C57 179.4(2)
C52 C56 C61 C59 178.7(2)
C52 C56 C64 C58 -176.1(2)
C53 C52 C56 C60 174.7(3)
C53 C52 C56 C61 -65.7(3)
C53 C52 C56 C64 53.0(3)
C53 C54 C55 C50 5.2(4)
C53 C54 C66 C67 -49.0(4)
C53 C54 C66 C68 71.3(5)
C53 C54 C66 C69 -168.8(4)
C55 C50 C51 O3 169.9(3)
C55 C50 C51 C52 -10.8(4)
C55 C54 C66 C67 134.3(4)
C55 C54 C66 C68 -105.3(4)
C55 C54 C66 C69 14.6(5)
C56 C52 C53 C54 176.1(3)
C60 C56 C61 C59 -57.2(3)
C60 C56 C64 C58 58.3(3)
C60 C57 C62 C58 -60.0(3)
C60 C57 C65 C59 58.5(4)
C61 C56 C60 C57 58.8(3)
C61 C56 C64 C58 -57.1(3)
C61 C59 C63 C58 60.9(3)
C61 C59 C65 C57 -58.1(4)
C62 C57 C60 C56 59.8(3)
C62 C57 C65 C59 -62.6(3)
C62 C58 C63 C59 60.0(3)
C62 C58 C64 C56 -60.9(3)
C63 C58 C62 C57 -59.6(3)
C63 C58 C64 C56 59.1(3)
C63 C59 C61 C56 -60.9(3)
C63 C59 C65 C57 61.8(3)
C64 C56 C60 C57 -57.3(3)
C64 C56 C61 C59 58.5(3)
C64 C58 C62 C57 60.3(3)
C64 C58 C63 C59 -59.9(3)
C65 C57 C60 C56 -61.1(3)
C65 C57 C62 C58 60.8(3)
C65 C59 C61 C56 58.7(4)
C65 C59 C63 C58 -61.0(3)
C66 C54 C55 C50 -178.0(3)
C70 N4 C74 C73 -0.8(4)
C70 N4 C74 C75 174.5(3)
C70 C71 C72 C73 -0.1(5)
C71 C72 C73 C74 -1.0(5)
C72 C73 C74 N4 1.4(4)
C72 C73 C74 C75 -173.6(3)
C73 C74 C75 N5 166.9(3)
C73 C74 C75 C76 -8.8(5)
C74 N4 C70 C71 -0.3(4)
C74 C75 C76 C77 169.7(3)
C75 N5 C79 C78 -8.7(5)
C75 C76 C77 C78 -2.7(5)
C76 C77 C78 C79 5.5(5)
C77 C78 C79 N5 0.3(5)
C79 N5 C75 C74 -164.7(3)
C79 N5 C75 C76 11.2(4)
C101 O102 C103 C104 173.9(9)
O102 C103 C104 O105 -76.6(12)
C103 C104 O105 C106 178.2(10)
C111 O112 C113 C114 -155(2)
O112 C113 C114 O115 -118.3(17)
C113 C114 O115 C116 -15(3)
C121 O122 C123 C124 -23(3)
O122 C123 C124 O125 138.9(17)
C123 C124 O125 C126 -6(3)
C201 O202 C203 C204 170.9(11)
O202 C203 C204 O205 63(2)
C203 C204 O205 C206 39(3)
C211 O212 C213 C214 -110(4)
O212 C213 C214 O215 13(5)
C213 C214 O215 C216 -179.5(18)
